data_7711392
loop_
_publ_author_name
'Booth, Anna C.'
'Vasko, Petra'
'Fuentes, M \'Angeles'
'Cornelissen, Bart'
'Faulkner, Stephen'
'Aldridge, Simon'

_publ_section_title
;
 Boronic ester functionalised 1,8-diboryl-naphthalene scaffolds: fluoride
 <i>versus</i> oxide chelation.
;
_journal_name_full 'Dalton transactions (Cambridge, England : 2003)'
_journal_paper_doi 10.1039/d2dt02888c
_journal_year 2022
_chemical_formula_moiety 'C20 H18 B4 O7'
_chemical_formula_sum 'C20 H18 B4 O7'
_chemical_formula_weight 413.60
_space_group_IT_number 15
_space_group_name_Hall '-C 2yc'
_space_group_name_H-M_alt 'C 1 2/c 1'
_symmetry_cell_setting monoclinic
_symmetry_space_group_name_H-M 'C 1 2/c 1'
_atom_sites_solution_hydrogens difmap
_atom_sites_solution_primary other
_audit_creation_date 2017-06-19
_audit_creation_method CRYSTALS_ver_14.43
_audit_update_record
;
2022-08-12 deposited with the CCDC.	2022-09-22 downloaded from the CCDC.
;
_cell_angle_alpha 90
_cell_angle_beta 110.312(5)
_cell_angle_gamma 90
_cell_formula_units_Z 4
_cell_length_a 23.3440(11)
_cell_length_b 5.0532(2)
_cell_length_c 16.8609(8)
_cell_measurement_reflns_used 2253
_cell_measurement_temperature 150
_cell_measurement_theta_max 76
_cell_measurement_theta_min 4
_cell_volume 1865.26(16)
_computing_cell_refinement 'CrysAlis, (Oxford Diffraction, 2002)'
_computing_data_collection 'SuperNova, (Oxford Diffraction, 2010)'
_computing_data_reduction 'CrysAlis, (Oxford Diffraction, 2002)'
_computing_molecular_graphics 'CAMERON (Watkin et al., 1996)'
_computing_publication_material 'CRYSTALS (Betteridge et al., 2003)'
_computing_structure_refinement 'CRYSTALS (Betteridge et al., 2003)'
_computing_structure_solution 'Superflip (Palatinus & Chapuis, 2007)'
_diffrn_ambient_temperature 150
_diffrn_measured_fraction_theta_full 0.998
_diffrn_measured_fraction_theta_max 0.985
_diffrn_measurement_device Area
_diffrn_measurement_device_type 'Oxford Diffraction SuperNova'
_diffrn_measurement_method \w
_diffrn_radiation_monochromator graphite
_diffrn_radiation_type 'Cu K\a'
_diffrn_radiation_wavelength 1.54180
_diffrn_reflns_av_R_equivalents 0.031
_diffrn_reflns_limit_h_max 28
_diffrn_reflns_limit_h_min -28
_diffrn_reflns_limit_k_max 6
_diffrn_reflns_limit_k_min -4
_diffrn_reflns_limit_l_max 20
_diffrn_reflns_limit_l_min -21
_diffrn_reflns_number 4526
_diffrn_reflns_theta_full 73.658
_diffrn_reflns_theta_max 75.936
_diffrn_reflns_theta_min 4.038
_diffrn_standards_number 0
_exptl_absorpt_coefficient_mu 0.880
_exptl_absorpt_correction_T_max 0.98
_exptl_absorpt_correction_T_min 0.56
_exptl_absorpt_correction_type multi-scan
_exptl_absorpt_process_details 'CrysAlis, (Oxford Diffraction, 2002)'
_exptl_crystal_colour colourless
_exptl_crystal_density_diffrn 1.473
_exptl_crystal_density_method 'not measured'
_exptl_crystal_description plate
_exptl_crystal_F_000 856
_exptl_crystal_size_max 0.400
_exptl_crystal_size_mid 0.200
_exptl_crystal_size_min 0.020
_refine_diff_density_max 0.35
_refine_diff_density_min -0.34
_refine_ls_extinction_method None
_refine_ls_goodness_of_fit_ref 0.9518
_refine_ls_hydrogen_treatment constr
_refine_ls_matrix_type full
_refine_ls_number_parameters 143
_refine_ls_number_reflns 1914
_refine_ls_number_restraints 2
_refine_ls_R_factor_all 0.0551
_refine_ls_R_factor_gt 0.0505
_refine_ls_shift/su_max 0.0080660
_refine_ls_shift/su_mean 0.0001298
_refine_ls_structure_factor_coef Fsqd
_refine_ls_weighting_details
;
 Method= Modified Sheldrick 
 w=1/[\s^2^(F^2^) + ( 0.10P)^2^ + 2.32P] 
 ,where P=(max(Fo^2^,0) + 2Fc^2^)/3 
;
_refine_ls_weighting_scheme calc
_refine_ls_wR_factor_all 0.1540
_refine_ls_wR_factor_gt 0.1418
_refine_ls_wR_factor_ref 0.1540
_reflns_limit_h_max 27
_reflns_limit_h_min -28
_reflns_limit_k_max 6
_reflns_limit_k_min 0
_reflns_limit_l_max 20
_reflns_limit_l_min 0
_reflns_number_gt 1686
_reflns_number_total 1920
_reflns_threshold_expression I>2.0\s(I)
_oxford_diffrn_Wilson_B_factor 0.00
_oxford_diffrn_Wilson_scale 0.00
_oxford_refine_ls_r_factor_ref 0.0551
_oxford_refine_ls_scale 3.47(10)
_oxford_reflns_number_all 1914
_oxford_reflns_threshold_expression_ref I>-3.0\s(I)
_oxford_structure_analysis_title 233abek17
_cod_data_source_file d2dt02888c8.cif
_cod_data_source_block 'global_CCDC2'
_cod_depositor_comments
;
The following automatic conversions were performed:

data item '_atom_sites_solution_primary' value 'Other' was changed to
'other' in accordance with the
/home/data/users/saulius/crontab/automatic-downloads/rss-feeds/RSC/lib/dictionaries/cif_core.dic
dictionary named 'cif_core.dic' version 2.4.2 last updated on
2011-04-26.

Automatic conversion script
Id: cif_fix_values 7556 2019-12-06 15:28:31Z antanas 
;
_cod_original_sg_symbol_H-M 'C 2/c '
_cod_database_code 7711392

loop_
_symmetry_equiv_pos_as_xyz
x,y,z
-x,-y,-z
x+1/2,y+1/2,z
-x+1/2,-y+1/2,-z
x,-y,z+1/2
-x,y,-z+1/2
x+1/2,-y+1/2,z+1/2
-x+1/2,y+1/2,-z+1/2

loop_
_atom_site_label
_atom_site_type_symbol
_atom_site_fract_x
_atom_site_fract_y
_atom_site_fract_z
_atom_site_U_iso_or_equiv
_atom_site_occupancy
_atom_site_adp_type
_atom_site_refinement_flags_posn
_atom_site_refinement_flags_adp
_atom_site_refinement_flags_occupancy
_atom_site_disorder_assembly
_atom_site_disorder_group
_atom_site_attached_hydrogens
O1 O 0.54822(5) 1.2381(2) 0.56722(6) 0.0172 1.0000 Uani . . . . . .
B2 B 0.55842(8) 1.1952(3) 0.49179(10) 0.0162 1.0000 Uani . . . . . .
O3 O 0.52773(5) 1.3410(2) 0.42260(7) 0.0207 1.0000 Uani . . . . . .
C4 C 0.60336(7) 0.9744(3) 0.48569(9) 0.0171 1.0000 Uani . . . . . .
C5 C 0.63333(7) 0.8159(3) 0.55850(9) 0.0164 1.0000 Uani . . . . . .
C6 C 0.62202(7) 0.8598(3) 0.63519(9) 0.0173 1.0000 Uani . . . . . .
B7 B 0.57686(8) 1.0849(3) 0.63915(11) 0.0179 1.0000 Uani . . . . . .
O8 O 0.56636(6) 1.1260(2) 0.71132(7) 0.0235 1.0000 Uani . . . . . .
C9 C 0.65179(7) 0.7040(3) 0.70480(10) 0.0200 1.0000 Uani . . . . . .
C10 C 0.69289(8) 0.5041(3) 0.70090(10) 0.0222 1.0000 Uani . . . . . .
C11 C 0.70419(7) 0.4602(3) 0.62751(11) 0.0224 1.0000 Uani . . . . . .
C12 C 0.67484(7) 0.6138(3) 0.55430(10) 0.0187 1.0000 Uani . . . . . .
C13 C 0.68506(8) 0.5740(3) 0.47711(11) 0.0239 1.0000 Uani . . . . . .
C14 C 0.65555(8) 0.7256(3) 0.40731(10) 0.0244 1.0000 Uani . . . . . .
C15 C 0.61486(8) 0.9262(3) 0.41214(10) 0.0214 1.0000 Uani . . . . . .
O16 O 0.500000(10) 1.4726(3) 0.250000(10) 0.0243 1.0000 Uani S T . . . .
H91 H 0.6444 0.7350 0.7575 0.0270 1.0000 Uiso R . . . . .
H101 H 0.7133 0.4013 0.7495 0.0302 1.0000 Uiso R . . . . .
H111 H 0.7310 0.3226 0.6270 0.0306 1.0000 Uiso R . . . . .
H131 H 0.7130 0.4362 0.4733 0.0311 1.0000 Uiso R . . . . .
H141 H 0.6626 0.6976 0.3544 0.0322 1.0000 Uiso R . . . . .
H151 H 0.5942 1.0312 0.3622 0.0294 1.0000 Uiso R . . . . .
H162 H 0.4892 1.3872 0.2054 0.0407 1.0000 Uiso R . . . . .
H31 H 0.5068 1.4726 0.4277 0.0364 1.0000 Uiso R . . . . .
H81 H 0.5482 1.2661 0.7197 0.0397 1.0000 Uiso R . . . . .

loop_
_atom_site_aniso_label
_atom_site_aniso_U_11
_atom_site_aniso_U_22
_atom_site_aniso_U_33
_atom_site_aniso_U_23
_atom_site_aniso_U_13
_atom_site_aniso_U_12
O1 0.0223(6) 0.0151(5) 0.0130(6) 0.0004(4) 0.0048(4) 0.0028(4)
B2 0.0215(8) 0.0130(7) 0.0122(7) -0.0019(6) 0.0034(6) -0.0026(6)
O3 0.0278(6) 0.0189(6) 0.0147(5) 0.0019(4) 0.0065(4) 0.0067(4)
C4 0.0194(7) 0.0154(7) 0.0151(7) -0.0024(5) 0.0040(6) -0.0020(5)
C5 0.0179(7) 0.0135(7) 0.0156(7) -0.0019(5) 0.0030(6) -0.0021(5)
C6 0.0197(7) 0.0151(7) 0.0148(7) 0.0008(5) 0.0029(6) -0.0014(6)
B7 0.0209(8) 0.0156(7) 0.0150(8) -0.0017(6) 0.0036(6) -0.0013(6)
O8 0.0335(7) 0.0226(6) 0.0147(6) 0.0004(4) 0.0086(5) 0.0075(5)
C9 0.0234(8) 0.0195(7) 0.0155(7) 0.0004(6) 0.0047(6) -0.0005(6)
C10 0.0239(8) 0.0183(7) 0.0201(7) 0.0052(6) 0.0020(6) 0.0019(6)
C11 0.0209(8) 0.0174(7) 0.0263(8) 0.0008(6) 0.0050(6) 0.0028(6)
C12 0.0187(7) 0.0155(7) 0.0204(8) -0.0028(6) 0.0047(6) -0.0007(6)
C13 0.0249(8) 0.0217(8) 0.0249(8) -0.0041(6) 0.0084(6) 0.0033(6)
C14 0.0292(8) 0.0270(8) 0.0184(8) -0.0040(6) 0.0102(6) 0.0022(7)
C15 0.0263(8) 0.0206(8) 0.0162(7) -0.0005(6) 0.0061(6) 0.0014(6)
O16 0.0380(9) 0.0200(8) 0.0161(7) 0.0000 0.0111(7) 0.0000

loop_
_atom_type_symbol
_atom_type_scat_dispersion_real
_atom_type_scat_dispersion_imag
_atom_type_scat_Cromer_Mann_a1
_atom_type_scat_Cromer_Mann_b1
_atom_type_scat_Cromer_Mann_a2
_atom_type_scat_Cromer_Mann_b2
_atom_type_scat_Cromer_Mann_a3
_atom_type_scat_Cromer_Mann_b3
_atom_type_scat_Cromer_Mann_a4
_atom_type_scat_Cromer_Mann_b4
_atom_type_scat_Cromer_Mann_c
_atom_type_scat_source
C 0.0181 0.0091 2.3100 20.8439 1.0200 10.2075 1.5886 0.5687 0.8650 51.6512 0.2156 'International Tables Vol C 4.2.6.8 and 6.1.1.4'
H 0.0000 0.0000 0.4930 10.5109 0.3229 26.1257 0.1402 3.1424 0.0408 57.7998 0.0030 'International Tables Vol C 4.2.6.8 and 6.1.1.4'
B 0.0090 0.0039 2.0545 23.2185 1.3326 1.0210 1.0979 60.3498 0.7068 0.1403 -0.1932 'International Tables Vol C 4.2.6.8 and 6.1.1.4'
O 0.0492 0.0322 3.0485 13.2771 2.2868 5.7011 1.5463 0.3239 0.8670 32.9089 0.2508 'International Tables Vol C 4.2.6.8 and 6.1.1.4'

loop_
_geom_angle_atom_site_label_1
_geom_angle_site_symmetry_1
_geom_angle_atom_site_label_2
_geom_angle_site_symmetry_2
_geom_angle_atom_site_label_3
_geom_angle_site_symmetry_3
_geom_angle
_geom_angle_publ_flag
B2 . O1 . B7 . 121.69(12) yes
O1 . B2 . O3 . 119.71(14) yes
O1 . B2 . C4 . 120.32(13) yes
O3 . B2 . C4 . 119.94(13) yes
B2 . O3 . H31 . 119.4 no
B2 . C4 . C5 . 118.98(13) yes
B2 . C4 . C15 . 122.09(14) yes
C5 . C4 . C15 . 118.93(14) yes
C4 . C5 . C6 . 120.20(14) yes
C4 . C5 . C12 . 119.81(14) yes
C6 . C5 . C12 . 119.99(14) yes
C5 . C6 . B7 . 119.40(13) yes
C5 . C6 . C9 . 119.00(14) yes
B7 . C6 . C9 . 121.59(14) yes
C6 . B7 . O1 . 119.40(13) yes
C6 . B7 . O8 . 119.29(14) yes
O1 . B7 . O8 . 121.31(14) yes
B7 . O8 . H81 . 122.2 no
C6 . C9 . C10 . 121.16(15) yes
C6 . C9 . H91 . 119.1 no
C10 . C9 . H91 . 119.7 no
C9 . C10 . C11 . 120.38(15) yes
C9 . C10 . H101 . 120.0 no
C11 . C10 . H101 . 119.7 no
C10 . C11 . C12 . 120.76(15) yes
C10 . C11 . H111 . 117.9 no
C12 . C11 . H111 . 121.4 no
C5 . C12 . C11 . 118.71(15) yes
C5 . C12 . C13 . 118.78(14) yes
C11 . C12 . C13 . 122.51(15) yes
C12 . C13 . C14 . 120.91(15) yes
C12 . C13 . H131 . 119.6 no
C14 . C13 . H131 . 119.5 no
C13 . C14 . C15 . 119.95(15) yes
C13 . C14 . H141 . 120.8 no
C15 . C14 . H141 . 119.3 no
C14 . C15 . C4 . 121.61(15) yes
C14 . C15 . H151 . 119.0 no
C4 . C15 . H151 . 119.4 no
H162 6_655 O16 . H162 . 117.0 no

loop_
_geom_bond_atom_site_label_1
_geom_bond_site_symmetry_1
_geom_bond_atom_site_label_2
_geom_bond_site_symmetry_2
_geom_bond_distance
_geom_bond_publ_flag
O1 . B2 . 1.3897(19) yes
O1 . B7 . 1.398(2) yes
B2 . O3 . 1.355(2) yes
B2 . C4 . 1.559(2) yes
O3 . H31 . 0.847 no
C4 . C5 . 1.429(2) yes
C4 . C15 . 1.378(2) yes
C5 . C6 . 1.424(2) yes
C5 . C12 . 1.426(2) yes
C6 . B7 . 1.568(2) yes
C6 . C9 . 1.383(2) yes
B7 . O8 . 1.338(2) yes
O8 . H81 . 0.862 no
C9 . C10 . 1.410(2) yes
C9 . H91 . 0.976 no
C10 . C11 . 1.370(2) yes
C10 . H101 . 0.947 no
C11 . C12 . 1.417(2) yes
C11 . H111 . 0.938 no
C12 . C13 . 1.417(2) yes
C13 . C14 . 1.373(2) yes
C13 . H131 . 0.971 no
C14 . C15 . 1.411(2) yes
C14 . H141 . 0.971 no
C15 . H151 . 0.970 no
O16 . H162 6_655 0.826 no
O16 . H162 . 0.826 no

loop_
_geom_hbond_atom_site_label_D
_geom_hbond_site_symmetry_D
_geom_hbond_atom_site_label_H
_geom_hbond_site_symmetry_H
_geom_hbond_atom_site_label_A
_geom_hbond_site_symmetry_A
_geom_hbond_angle_DHA
_geom_hbond_distance_DH
_geom_hbond_distance_HA
_geom_hbond_distance_DA
_geom_hbond_publ_flag
C15 . H151 . O8 5_574 125.37(5) 0.970 2.525 3.187(2) yes
O16 . H162 . O3 6_655 153.55(5) 0.826 2.068 2.832(2) yes
O3 . H31 . O1 2_686 174.94(5) 0.847 1.967 2.812(2) yes
O8 . H81 . O16 2_686 167.98(5) 0.862 1.915 2.764(2) yes
